data_4002740
loop_
_publ_author_name
'Gao, Jianhua'
'Zhao, Pan'
'Feng, Kai'

_publ_section_title
;
 Na2.67Mn1.67(MoO4)3: A 3.45 V Alluaudite-Type Cathode Candidate for
 Sodium-Ion Batteries
;
_journal_issue 3
_journal_name_full 'Chemistry of Materials'
_journal_page_first 940
_journal_paper_doi 10.1021/acs.chemmater.6b05308
_journal_volume 29
_journal_year 2017
_chemical_formula_sum 'Mn1.67 Mo3 Na2.67 O12'
_chemical_formula_weight 632.68
_chemical_name_systematic
; 
 ? 
;
_space_group_IT_number 15
_symmetry_cell_setting monoclinic
_symmetry_space_group_name_Hall '-C 2yc'
_symmetry_space_group_name_H-M 'C 1 2/c 1'
_atom_sites_solution_hydrogens none
_atom_sites_solution_primary direct
_atom_sites_solution_secondary difmap
_audit_creation_method SHELXL-97
_cell_angle_alpha 90.00
_cell_angle_beta 112.459(2)
_cell_angle_gamma 90.00
_cell_formula_units_Z 4
_cell_length_a 12.7445(16)
_cell_length_b 13.6694(17)
_cell_length_c 7.1892(9)
_cell_measurement_reflns_used 25
_cell_measurement_temperature 296(2)
_cell_measurement_theta_max 27.64
_cell_measurement_theta_min 2.28
_cell_volume 1157.4(3)
_computing_structure_refinement 'SHELXL-97 (Sheldrick, 1997)'
_computing_structure_solution 'SHELXS-97 (Sheldrick, 1990)'
_diffrn_ambient_temperature 296(2)
_diffrn_measured_fraction_theta_full 0.98
_diffrn_measured_fraction_theta_max 0.98
_diffrn_measurement_device_type 'Brucher SMART APEX CCD'
_diffrn_measurement_method omega
_diffrn_radiation_monochromator graphite
_diffrn_radiation_source 'fine-focus sealed tube'
_diffrn_radiation_type MoK\a
_diffrn_radiation_wavelength 0.71073
_diffrn_reflns_av_R_equivalents 0.0196
_diffrn_reflns_av_sigmaI/netI 0.0242
_diffrn_reflns_limit_h_max 16
_diffrn_reflns_limit_h_min -15
_diffrn_reflns_limit_k_max 16
_diffrn_reflns_limit_k_min -16
_diffrn_reflns_limit_l_max 7
_diffrn_reflns_limit_l_min -9
_diffrn_reflns_number 3289
_diffrn_reflns_theta_full 27.64
_diffrn_reflns_theta_max 27.64
_diffrn_reflns_theta_min 2.28
_exptl_absorpt_coefficient_mu 5.085
_exptl_absorpt_correction_T_max 0.3
_exptl_absorpt_correction_T_min 0.2
_exptl_absorpt_correction_type empirical
_exptl_absorpt_process_details 'SADABS (Sheldrick, 1996)'
_exptl_crystal_colour colorless
_exptl_crystal_density_diffrn 3.629
_exptl_crystal_density_method 'not measured'
_exptl_crystal_description Prism
_exptl_crystal_F_000 1171.3
_exptl_crystal_size_max 0.20
_exptl_crystal_size_mid 0.18
_exptl_crystal_size_min 0.16
_refine_diff_density_max 0.519
_refine_diff_density_min -0.692
_refine_diff_density_rms 0.134
_refine_ls_extinction_coef 0.0037(2)
_refine_ls_extinction_expression Fc^*^=kFc[1+0.001xFc^2^\l^3^/sin(2\q)]^-1/4^
_refine_ls_extinction_method SHELXL
_refine_ls_goodness_of_fit_ref 1.225
_refine_ls_hydrogen_treatment none
_refine_ls_matrix_type full
_refine_ls_number_parameters 95
_refine_ls_number_reflns 1290
_refine_ls_number_restraints 0
_refine_ls_restrained_S_all 1.225
_refine_ls_R_factor_all 0.0213
_refine_ls_R_factor_gt 0.0205
_refine_ls_shift/su_max 0.001
_refine_ls_shift/su_mean 0.000
_refine_ls_structure_factor_coef Fsqd
_refine_ls_weighting_details 'calc w=1/[\s^2^(Fo^2^)+(0.0214P)^2^+3.1483P] where P=(Fo^2^+2Fc^2^)/3'
_refine_ls_weighting_scheme calc
_refine_ls_wR_factor_gt 0.0543
_refine_ls_wR_factor_ref 0.0547
_reflns_number_gt 1256
_reflns_number_total 1355
_reflns_threshold_expression >2sigma(I)
_cod_data_source_file cm6b05308_si_002.cif
_cod_data_source_block NMMO
_cod_original_sg_symbol_H-M C2/c
_cod_database_code 4002740

loop_
_symmetry_equiv_pos_as_xyz
'x, y, z'
'-x, y, -z+1/2'
'x+1/2, y+1/2, z'
'-x+1/2, y+1/2, -z+1/2'
'-x, -y, -z'
'x, -y, z-1/2'
'-x+1/2, -y+1/2, -z'
'x+1/2, -y+1/2, z-1/2'

loop_
_atom_site_label
_atom_site_type_symbol
_atom_site_fract_x
_atom_site_fract_y
_atom_site_fract_z
_atom_site_U_iso_or_equiv
_atom_site_adp_type
_atom_site_occupancy
_atom_site_symmetry_multiplicity
_atom_site_calc_flag
_atom_site_refinement_flags
Mo1 Mo 0.0000 0.28927(3) -0.2500 0.01625(13) Uani 1 2 d S
Mo2 Mo 0.26935(2) 0.38976(2) 0.37580(4) 0.01683(12) Uani 1 1 d .
Mn Mn 0.28956(5) 0.34287(4) -0.12192(9) 0.01768(15) Uani 0.83 1 d P
O1 O 0.3300(2) 0.32976(19) 0.6100(4) 0.0262(5) Uani 1 1 d .
O2 O 0.1247(2) 0.4107(2) 0.3141(4) 0.0315(6) Uani 1 1 d .
O3 O 0.2831(2) 0.3184(2) 0.1793(4) 0.0281(6) Uani 1 1 d .
O4 O 0.3389(3) 0.5028(2) 0.3945(5) 0.0375(7) Uani 1 1 d .
O5 O 0.1083(2) 0.3704(2) -0.2469(4) 0.0331(6) Uani 1 1 d .
O6 O 0.0413(2) 0.21763(19) -0.0289(3) 0.0235(5) Uani 1 1 d .
Na1 Na 0.5000 0.23320(15) 0.7500 0.0226(4) Uani 1 2 d S
Na2 Na 0.0000 0.5000 0.0000 0.0525(8) Uani 1 2 d S
Na3 Na 0.5000 0.5026(5) 0.7500 0.0762(17) Uani 0.67 2 d SP

loop_
_atom_site_aniso_label
_atom_site_aniso_U_11
_atom_site_aniso_U_22
_atom_site_aniso_U_33
_atom_site_aniso_U_23
_atom_site_aniso_U_13
_atom_site_aniso_U_12
Mo1 0.0181(2) 0.0149(2) 0.01268(19) 0.000 0.00252(15) 0.000
Mo2 0.01806(17) 0.01813(18) 0.01310(16) 0.00122(10) 0.00460(11) -0.00135(10)
Mn 0.0177(3) 0.0203(3) 0.0150(3) 0.0016(2) 0.0062(2) 0.0002(2)
O1 0.0327(14) 0.0269(13) 0.0179(12) 0.0012(10) 0.0084(10) 0.0044(11)
O2 0.0216(13) 0.0297(14) 0.0403(16) 0.0054(12) 0.0084(12) 0.0023(10)
O3 0.0304(14) 0.0367(14) 0.0167(12) -0.0024(11) 0.0085(10) -0.0028(11)
O4 0.0364(16) 0.0285(14) 0.0420(17) 0.0045(13) 0.0088(13) -0.0111(12)
O5 0.0258(13) 0.0253(13) 0.0386(16) 0.0074(12) 0.0015(12) -0.0049(11)
O6 0.0192(12) 0.0348(14) 0.0160(11) 0.0054(10) 0.0061(9) 0.0047(10)
Na1 0.0191(9) 0.0300(11) 0.0202(9) 0.000 0.0092(8) 0.000
Na2 0.0685(19) 0.0275(12) 0.0370(14) -0.0034(11) -0.0073(13) 0.0041(12)
Na3 0.022(2) 0.148(5) 0.049(3) 0.000 0.0032(19) 0.000

loop_
_atom_type_symbol
_atom_type_description
_atom_type_scat_dispersion_real
_atom_type_scat_dispersion_imag
_atom_type_scat_source
O O 0.0106 0.0060 'International Tables Vol C Tables 4.2.6.8 and 6.1.1.4'
Mo Mo -1.6832 0.6857 'International Tables Vol C Tables 4.2.6.8 and 6.1.1.4'
Na Na 0.0362 0.0249 'International Tables Vol C Tables 4.2.6.8 and 6.1.1.4'
Mn Mn 0.3368 0.7283 'International Tables Vol C Tables 4.2.6.8 and 6.1.1.4'

loop_
_geom_angle_atom_site_label_1
_geom_angle_atom_site_label_2
_geom_angle_atom_site_label_3
_geom_angle
_geom_angle_site_symmetry_1
_geom_angle_site_symmetry_3
O5 Mo1 O5 102.06(19) . 2_554
O5 Mo1 O6 108.81(13) . 2_554
O5 Mo1 O6 112.00(12) 2_554 2_554
O5 Mo1 O6 112.00(12) . .
O5 Mo1 O6 108.81(13) 2_554 .
O6 Mo1 O6 112.70(17) 2_554 .
O5 Mo1 Na2 67.53(10) . .
O5 Mo1 Na2 46.76(9) 2_554 .
O6 Mo1 Na2 152.38(8) 2_554 .
O6 Mo1 Na2 93.10(8) . .
O5 Mo1 Na2 46.76(9) . 2_554
O5 Mo1 Na2 67.53(10) 2_554 2_554
O6 Mo1 Na2 93.10(8) 2_554 2_554
O6 Mo1 Na2 152.38(8) . 2_554
Na2 Mo1 Na2 63.923(11) . 2_554
O5 Mo1 Na1 76.61(10) . 7
O5 Mo1 Na1 109.79(10) 2_554 7
O6 Mo1 Na1 33.89(9) 2_554 7
O6 Mo1 Na1 137.37(9) . 7
Na2 Mo1 Na1 126.85(3) . 7
Na2 Mo1 Na1 62.92(3) 2_554 7
O5 Mo1 Na1 109.79(10) . 7_556
O5 Mo1 Na1 76.61(10) 2_554 7_556
O6 Mo1 Na1 137.37(9) 2_554 7_556
O6 Mo1 Na1 33.89(9) . 7_556
Na2 Mo1 Na1 62.92(3) . 7_556
Na2 Mo1 Na1 126.85(3) 2_554 7_556
Na1 Mo1 Na1 170.23(7) 7 7_556
O2 Mo2 O4 109.08(14) . .
O2 Mo2 O1 110.72(13) . .
O4 Mo2 O1 108.11(14) . .
O2 Mo2 O3 107.63(13) . .
O4 Mo2 O3 110.01(14) . .
O1 Mo2 O3 111.26(12) . .
O2 Mo2 Na3 128.21(12) . .
O4 Mo2 Na3 45.82(14) . .
O1 Mo2 Na3 62.44(12) . .
O3 Mo2 Na3 122.95(10) . .
O2 Mo2 Na1 37.19(9) . 7_556
O4 Mo2 Na1 146.07(11) . 7_556
O1 Mo2 Na1 92.91(9) . 7_556
O3 Mo2 Na1 85.34(9) . 7_556
Na3 Mo2 Na1 146.85(2) . 7_556
O2 Mo2 Na3 137.18(12) . 5_666
O4 Mo2 Na3 40.98(14) . 5_666
O1 Mo2 Na3 108.61(9) . 5_666
O3 Mo2 Na3 72.24(11) . 5_666
Na3 Mo2 Na3 59.927(12) . 5_666
Na1 Mo2 Na3 153.19(3) 7_556 5_666
O5 Mn O6 165.92(10) . 7
O5 Mn O1 102.82(11) . 1_554
O6 Mn O1 83.42(9) 7 1_554
O5 Mn O4 95.36(10) . 6_565
O6 Mn O4 97.46(11) 7 6_565
O1 Mn O4 88.11(11) 1_554 6_565
O5 Mn O3 89.98(11) . .
O6 Mn O3 81.70(10) 7 .
O1 Mn O3 162.93(10) 1_554 .
O4 Mn O3 102.05(11) 6_565 .
O5 Mn O3 78.78(10) . 7
O6 Mn O3 88.86(9) 7 7
O1 Mn O3 88.75(9) 1_554 7
O4 Mn O3 172.57(11) 6_565 7
O3 Mn O3 82.66(10) . 7
O5 Mn Na1 140.36(9) . 1_554
O6 Mn Na1 41.58(6) 7 1_554
O1 Mn Na1 42.92(7) 1_554 1_554
O4 Mn Na1 101.20(9) 6_565 1_554
O3 Mn Na1 120.70(8) . 1_554
O3 Mn Na1 80.95(7) 7 1_554
O5 Mn Na3 124.85(10) . 5_666
O6 Mn Na3 62.83(10) 7 5_666
O1 Mn Na3 109.80(7) 1_554 5_666
O4 Mn Na3 44.61(12) 6_565 5_666
O3 Mn Na3 70.35(8) . 5_666
O3 Mn Na3 142.77(11) 7 5_666
Na1 Mn Na3 91.04(5) 1_554 5_666
Mo2 O1 Mn 129.71(14) . 1_556
Mo2 O1 Na1 130.63(13) . .
Mn O1 Na1 98.87(9) 1_556 .
Mo2 O2 Na1 117.39(13) . 7_556
Mo2 O2 Na2 123.30(14) . .
Na1 O2 Na2 94.48(9) 7_556 .
Mo2 O2 Na2 134.88(15) . 2
Na1 O2 Na2 89.65(9) 7_556 2
Na2 O2 Na2 86.35(8) . 2
Mo2 O3 Mn 137.93(15) . .
Mo2 O3 Mn 119.90(13) . 7
Mn O3 Mn 97.34(10) . 7
Mo2 O4 Mn 135.64(17) . 6_566
Mo2 O4 Na3 105.07(19) . .
Mn O4 Na3 99.03(19) 6_566 .
Mo2 O4 Na3 113.0(2) . 5_666
Mn O4 Na3 104.87(18) 6_566 5_666
Na3 O4 Na3 86.89(9) . 5_666
Mo1 O5 Mn 126.91(14) . .
Mo1 O5 Na2 102.79(12) . 2_554
Mn O5 Na2 128.33(12) . 2_554
Mo1 O6 Mn 123.86(13) . 7
Mo1 O6 Na1 121.38(13) . 7_556
Mn O6 Na1 100.68(9) 7 7_556
O6 Na1 O6 146.86(16) 7_556 8_556
O6 Na1 O1 86.87(10) 7_556 2_656
O6 Na1 O1 75.02(9) 8_556 2_656
O6 Na1 O1 75.02(9) 7_556 .
O6 Na1 O1 86.87(9) 8_556 .
O1 Na1 O1 113.42(15) 2_656 .
O6 Na1 O2 92.83(10) 7_556 7_556
O6 Na1 O2 114.01(10) 8_556 7_556
O1 Na1 O2 158.72(11) 2_656 7_556
O1 Na1 O2 86.92(9) . 7_556
O6 Na1 O2 114.01(10) 7_556 8_556
O6 Na1 O2 92.83(10) 8_556 8_556
O1 Na1 O2 86.92(9) 2_656 8_556
O1 Na1 O2 158.72(11) . 8_556
O2 Na1 O2 73.76(14) 7_556 8_556
O6 Na1 Mn 123.08(9) 7_556 2_655
O6 Na1 Mn 37.73(6) 8_556 2_655
O1 Na1 Mn 38.21(6) 2_656 2_655
O1 Na1 Mn 108.30(9) . 2_655
O2 Na1 Mn 143.23(8) 7_556 2_655
O2 Na1 Mn 83.47(7) 8_556 2_655
O6 Na1 Mn 37.73(6) 7_556 1_556
O6 Na1 Mn 123.08(9) 8_556 1_556
O1 Na1 Mn 108.30(9) 2_656 1_556
O1 Na1 Mn 38.21(6) . 1_556
O2 Na1 Mn 83.47(7) 7_556 1_556
O2 Na1 Mn 143.23(8) 8_556 1_556
Mn Na1 Mn 129.11(7) 2_655 1_556
O6 Na1 Mo1 163.12(8) 7_556 7
O6 Na1 Mo1 24.72(6) 8_556 7
O1 Na1 Mo1 96.94(6) 2_656 7
O1 Na1 Mo1 88.43(6) . 7
O2 Na1 Mo1 89.49(8) 7_556 7
O2 Na1 Mo1 82.68(8) 8_556 7
Mn Na1 Mo1 58.740(12) 2_655 7
Mn Na1 Mo1 126.30(2) 1_556 7
O6 Na1 Mo1 24.72(6) 7_556 7_556
O6 Na1 Mo1 163.12(8) 8_556 7_556
O1 Na1 Mo1 88.43(6) 2_656 7_556
O1 Na1 Mo1 96.94(6) . 7_556
O2 Na1 Mo1 82.68(8) 7_556 7_556
O2 Na1 Mo1 89.49(8) 8_556 7_556
Mn Na1 Mo1 126.30(2) 2_655 7_556
Mn Na1 Mo1 58.740(12) 1_556 7_556
Mo1 Na1 Mo1 170.23(7) 7 7_556
O6 Na1 Mo2 81.15(6) 7_556 7_556
O6 Na1 Mo2 114.78(6) 8_556 7_556
O1 Na1 Mo2 167.95(7) 2_656 7_556
O1 Na1 Mo2 62.14(7) . 7_556
O2 Na1 Mo2 25.42(6) 7_556 7_556
O2 Na1 Mo2 99.14(8) 8_556 7_556
Mn Na1 Mo2 152.418(13) 2_655 7_556
Mn Na1 Mo2 60.883(14) 1_556 7_556
Mo1 Na1 Mo2 94.16(2) 7 7_556
Mo1 Na1 Mo2 81.267(16) 7_556 7_556
O6 Na1 Mo2 114.78(6) 7_556 8_556
O6 Na1 Mo2 81.15(6) 8_556 8_556
O1 Na1 Mo2 62.14(7) 2_656 8_556
O1 Na1 Mo2 167.95(7) . 8_556
O2 Na1 Mo2 99.14(8) 7_556 8_556
O2 Na1 Mo2 25.42(6) 8_556 8_556
Mn Na1 Mo2 60.883(14) 2_655 8_556
Mn Na1 Mo2 152.418(13) 1_556 8_556
Mo1 Na1 Mo2 81.267(16) 7 8_556
Mo1 Na1 Mo2 94.16(2) 7_556 8_556
Mo2 Na1 Mo2 124.55(6) 7_556 8_556
O2 Na2 O2 180.00(11) 5_565 .
O2 Na2 O5 73.24(9) 5_565 2_554
O2 Na2 O5 106.76(9) . 2_554
O2 Na2 O5 106.76(9) 5_565 6_566
O2 Na2 O5 73.24(9) . 6_566
O5 Na2 O5 180.00(9) 2_554 6_566
O2 Na2 O2 111.67(10) 5_565 2
O2 Na2 O2 68.33(10) . 2
O5 Na2 O2 77.27(9) 2_554 2
O5 Na2 O2 102.73(9) 6_566 2
O2 Na2 O2 68.33(10) 5_565 6_565
O2 Na2 O2 111.67(10) . 6_565
O5 Na2 O2 102.73(9) 2_554 6_565
O5 Na2 O2 77.27(9) 6_566 6_565
O2 Na2 O2 180.00(10) 2 6_565
O2 Na2 Mo1 93.66(7) 5_565 .
O2 Na2 Mo1 86.34(7) . .
O5 Na2 Mo1 30.44(6) 2_554 .
O5 Na2 Mo1 149.56(6) 6_566 .
O2 Na2 Mo1 89.86(6) 2 .
O2 Na2 Mo1 90.14(6) 6_565 .
O2 Na2 Mo1 86.34(7) 5_565 5_565
O2 Na2 Mo1 93.66(7) . 5_565
O5 Na2 Mo1 149.56(6) 2_554 5_565
O5 Na2 Mo1 30.44(6) 6_566 5_565
O2 Na2 Mo1 90.14(6) 2 5_565
O2 Na2 Mo1 89.86(6) 6_565 5_565
Mo1 Na2 Mo1 180.0 . 5_565
O2 Na2 Na2 130.85(7) 5_565 2
O2 Na2 Na2 49.15(7) . 2
O5 Na2 Na2 120.64(7) 2_554 2
O5 Na2 Na2 59.36(7) 6_566 2
O2 Na2 Na2 44.50(6) 2 2
O2 Na2 Na2 135.50(6) 6_565 2
Mo1 Na2 Na2 121.962(6) . 2
Mo1 Na2 Na2 58.038(6) 5_565 2
O2 Na2 Na2 49.15(7) 5_565 2_554
O2 Na2 Na2 130.85(7) . 2_554
O5 Na2 Na2 59.36(7) 2_554 2_554
O5 Na2 Na2 120.64(7) 6_566 2_554
O2 Na2 Na2 135.50(6) 2 2_554
O2 Na2 Na2 44.50(6) 6_565 2_554
Mo1 Na2 Na2 58.038(6) . 2_554
Mo1 Na2 Na2 121.962(6) 5_565 2_554
Na2 Na2 Na2 180.0 2 2_554
O2 Na2 Na1 42.07(6) 5_565 3_454
O2 Na2 Na1 137.93(6) . 3_454
O5 Na2 Na1 110.97(7) 2_554 3_454
O5 Na2 Na1 69.03(7) 6_566 3_454
O2 Na2 Na1 137.77(6) 2 3_454
O2 Na2 Na1 42.23(6) 6_565 3_454
Mo1 Na2 Na1 118.623(18) . 3_454
Mo1 Na2 Na1 61.377(18) 5_565 3_454
Na2 Na2 Na1 119.415(16) 2 3_454
Na2 Na2 Na1 60.585(16) 2_554 3_454
O2 Na2 Na1 137.93(6) 5_565 7_556
O2 Na2 Na1 42.07(6) . 7_556
O5 Na2 Na1 69.03(7) 2_554 7_556
O5 Na2 Na1 110.97(7) 6_566 7_556
O2 Na2 Na1 42.23(6) 2 7_556
O2 Na2 Na1 137.77(6) 6_565 7_556
Mo1 Na2 Na1 61.377(18) . 7_556
Mo1 Na2 Na1 118.623(18) 5_565 7_556
Na2 Na2 Na1 60.585(16) 2 7_556
Na2 Na2 Na1 119.415(16) 2_554 7_556
Na1 Na2 Na1 180.0 3_454 7_556
O4 Na3 O4 179.9(3) . 2_656
O4 Na3 O4 86.89(9) . 6_566
O4 Na3 O4 93.11(9) 2_656 6_566
O4 Na3 O4 93.11(9) . 5_666
O4 Na3 O4 86.89(9) 2_656 5_666
O4 Na3 O4 176.8(3) 6_566 5_666
O4 Na3 Mo2 29.11(8) . .
O4 Na3 Mo2 151.0(2) 2_656 .
O4 Na3 Mo2 74.81(9) 6_566 .
O4 Na3 Mo2 103.72(11) 5_666 .
O4 Na3 Mo2 151.0(2) . 2_656
O4 Na3 Mo2 29.11(8) 2_656 2_656
O4 Na3 Mo2 103.72(11) 6_566 2_656
O4 Na3 Mo2 74.81(9) 5_666 2_656
Mo2 Na3 Mo2 127.6(2) . 2_656
O4 Na3 Na3 46.98(7) . 5_666
O4 Na3 Na3 133.02(7) 2_656 5_666
O4 Na3 Na3 133.78(7) 6_566 5_666
O4 Na3 Na3 46.13(7) 5_666 5_666
Mo2 Na3 Na3 62.80(8) . 5_666
Mo2 Na3 Na3 116.08(14) 2_656 5_666
O4 Na3 Na3 133.02(7) . 5_667
O4 Na3 Na3 46.98(7) 2_656 5_667
O4 Na3 Na3 46.13(7) 6_566 5_667
O4 Na3 Na3 133.78(7) 5_666 5_667
Mo2 Na3 Na3 116.08(14) . 5_667
Mo2 Na3 Na3 62.80(8) 2_656 5_667
Na3 Na3 Na3 177.7(4) 5_666 5_667
O4 Na3 Mn 143.5(2) . 5_666
O4 Na3 Mn 36.36(9) 2_656 5_666
O4 Na3 Mn 101.11(12) 6_566 5_666
O4 Na3 Mn 80.78(10) 5_666 5_666
Mo2 Na3 Mn 170.31(18) . 5_666
Mo2 Na3 Mn 61.641(18) 2_656 5_666
Na3 Na3 Mn 117.59(17) 5_666 5_666
Na3 Na3 Mn 63.88(11) 5_667 5_666
O4 Na3 Mn 36.36(9) . 6_566
O4 Na3 Mn 143.5(2) 2_656 6_566
O4 Na3 Mn 80.78(10) 6_566 6_566
O4 Na3 Mn 101.11(12) 5_666 6_566
Mo2 Na3 Mn 61.641(18) . 6_566
Mo2 Na3 Mn 170.31(18) 2_656 6_566
Na3 Na3 Mn 63.88(11) 5_666 6_566
Na3 Na3 Mn 117.59(17) 5_667 6_566
Mn Na3 Mn 109.29(18) 5_666 6_566
O4 Na3 Na1 90.06(17) . .
O4 Na3 Na1 90.06(17) 2_656 .
O4 Na3 Na1 88.39(16) 6_566 .
O4 Na3 Na1 88.39(16) 5_666 .
Mo2 Na3 Na1 63.81(10) . .
Mo2 Na3 Na1 63.81(10) 2_656 .
Na3 Na3 Na1 88.9(2) 5_666 .
Na3 Na3 Na1 88.9(2) 5_667 .
Mn Na3 Na1 125.36(9) 5_666 .
Mn Na3 Na1 125.36(9) 6_566 .
O4 Na3 Mo2 99.36(10) . 5_666
O4 Na3 Mo2 80.59(9) 2_656 5_666
O4 Na3 Mo2 157.1(2) 6_566 5_666
O4 Na3 Mo2 26.01(8) 5_666 5_666
Mo2 Na3 Mo2 120.073(12) . 5_666
Mo2 Na3 Mo2 81.392(12) 2_656 5_666
Na3 Na3 Mo2 57.27(8) 5_666 5_666
Na3 Na3 Mo2 123.81(13) 5_667 5_666
Mn Na3 Mo2 61.21(6) 5_666 5_666
Mn Na3 Mo2 91.20(11) 6_566 5_666
Na1 Na3 Mo2 113.46(10) . 5_666

loop_
_geom_bond_atom_site_label_1
_geom_bond_atom_site_label_2
_geom_bond_distance
_geom_bond_site_symmetry_2
Mo1 O5 1.764(3) .
Mo1 O5 1.764(3) 2_554
Mo1 O6 1.767(2) 2_554
Mo1 O6 1.767(2) .
Mo1 Na2 3.3953(5) .
Mo1 Na2 3.3953(5) 2_554
Mo1 Na1 3.6077(5) 7
Mo1 Na1 3.6077(5) 7_556
Mo2 O2 1.747(3) .
Mo2 O4 1.761(3) .
Mo2 O1 1.764(2) .
Mo2 O3 1.779(3) .
Mo2 Na3 3.495(3) .
Mo2 Na1 3.6132(11) 7_556
Mo2 Na3 3.695(3) 5_666
Mn O5 2.168(3) .
Mn O6 2.173(2) 7
Mn O1 2.185(3) 1_554
Mn O4 2.191(3) 6_565
Mn O3 2.224(3) .
Mn O3 2.366(3) 7
Mn Na1 3.4892(11) 1_554
Mn Na3 3.650(4) 5_666
O1 Mn 2.185(3) 1_556
O1 Na1 2.405(3) .
O2 Na1 2.460(3) 7_556
O2 Na2 2.524(3) .
O2 Na2 2.725(3) 2
O3 Mn 2.366(3) 7
O4 Mn 2.191(3) 6_566
O4 Na3 2.596(3) .
O4 Na3 2.633(3) 5_666
O5 Na2 2.536(3) 2_554
O6 Mn 2.173(2) 7
O6 Na1 2.357(2) 7_556
Na1 O6 2.357(2) 7_556
Na1 O6 2.357(2) 8_556
Na1 O1 2.405(3) 2_656
Na1 O2 2.460(3) 7_556
Na1 O2 2.460(3) 8_556
Na1 Mn 3.4892(11) 2_655
Na1 Mn 3.4892(11) 1_556
Na1 Mo1 3.6077(5) 7
Na1 Mo1 3.6077(5) 7_556
Na1 Mo2 3.6132(11) 7_556
Na1 Mo2 3.6132(11) 8_556
Na2 O2 2.524(3) 5_565
Na2 O5 2.536(3) 2_554
Na2 O5 2.536(3) 6_566
Na2 O2 2.725(3) 2
Na2 O2 2.725(3) 6_565
Na2 Mo1 3.3953(5) 5_565
Na2 Na2 3.5946(5) 2
Na2 Na2 3.5946(5) 2_554
Na2 Na1 3.6595(18) 3_454
Na2 Na1 3.6595(18) 7_556
Na3 O4 2.596(3) 2_656
Na3 O4 2.633(3) 6_566
Na3 O4 2.633(3) 5_666
Na3 Mo2 3.495(3) 2_656
Na3 Na3 3.5953(5) 5_666
Na3 Na3 3.5953(5) 5_667
Na3 Mn 3.650(4) 5_666
Na3 Mn 3.650(4) 6_566
Na3 Mo2 3.695(3) 5_666
